data_7121687
loop_
_publ_author_name
'Wakchaure, Vivek C.'
'Ranjeesh, Kayaramkodath C.'
'Goudappagouda, ?'
'Das, Tamal'
'Vanka, Kumar'
'Gonnade, Rajesh'
'Babu, Sukumaran S.'

_publ_section_title
;
 Mechano-responsive room temperature luminescence variations of boron
 conjugated pyrene in air.
;
_journal_issue 47
_journal_name_full 'Chemical communications (Cambridge, England)'
_journal_page_first 6028
_journal_page_last 6031
_journal_paper_doi 10.1039/c8cc03494j
_journal_volume 54
_journal_year 2018
_chemical_formula_moiety 'C40 H54 B4 O8'
_chemical_formula_sum 'C40 H54 B4 O8'
_chemical_formula_weight 706.07
_space_group_crystal_system monoclinic
_space_group_IT_number 14
_space_group_name_Hall '-P 2yn'
_space_group_name_H-M_alt 'P 1 21/n 1'
_symmetry_space_group_name_Hall '-P 2yn'
_symmetry_space_group_name_H-M 'P 1 21/n 1'
_atom_sites_solution_hydrogens geom
_audit_creation_method SHELXL-2014/7
_audit_update_record
;
2017-03-30 deposited with the CCDC.
2018-05-14 downloaded from the CCDC.
;
_cell_angle_alpha 90
_cell_angle_beta 109.944(4)
_cell_angle_gamma 90
_cell_formula_units_Z 2
_cell_length_a 12.331(3)
_cell_length_b 10.794(3)
_cell_length_c 15.681(4)
_cell_measurement_reflns_used 1711
_cell_measurement_temperature 100(2)
_cell_measurement_theta_max 24.93
_cell_measurement_theta_min 2.34
_cell_volume 1962.0(9)
_computing_cell_refinement 'Bruker SAINT'
_computing_data_collection 'Bruker APEX2'
_computing_data_reduction 'Bruker SAINT'
_computing_molecular_graphics 'Bruker SHELXTL'
_computing_publication_material 'Bruker SHELXTL'
_computing_structure_refinement 'SHELXL-2014/7 (Sheldrick, 2014)'
_computing_structure_solution 'SHELXS-97 (Sheldrick, 2008)'
_diffrn_ambient_temperature 100(2)
_diffrn_measured_fraction_theta_full 0.997
_diffrn_measured_fraction_theta_max 0.997
_diffrn_measurement_device_type 'Bruker APEX-II CCD'
_diffrn_measurement_method '\f and \w scans'
_diffrn_radiation_monochromator graphite
_diffrn_radiation_source 'fine focus sealed tube'
_diffrn_radiation_type MoK\a
_diffrn_radiation_wavelength 0.71073
_diffrn_reflns_av_R_equivalents 0.1481
_diffrn_reflns_av_unetI/netI 0.1006
_diffrn_reflns_Laue_measured_fraction_full 0.997
_diffrn_reflns_Laue_measured_fraction_max 0.997
_diffrn_reflns_limit_h_max 15
_diffrn_reflns_limit_h_min -15
_diffrn_reflns_limit_k_max 13
_diffrn_reflns_limit_k_min -13
_diffrn_reflns_limit_l_max 19
_diffrn_reflns_limit_l_min -19
_diffrn_reflns_number 21261
_diffrn_reflns_point_group_measured_fraction_full 0.997
_diffrn_reflns_point_group_measured_fraction_max 0.997
_diffrn_reflns_theta_full 25.242
_diffrn_reflns_theta_max 25.993
_diffrn_reflns_theta_min 2.339
_exptl_absorpt_coefficient_mu 0.080
_exptl_absorpt_correction_T_max 0.996
_exptl_absorpt_correction_T_min 0.977
_exptl_absorpt_correction_type multi-scan
_exptl_absorpt_process_details 'SADABS(Bruker, 2006)'
_exptl_crystal_colour 'light yellow'
_exptl_crystal_density_diffrn 1.195
_exptl_crystal_description needle
_exptl_crystal_F_000 756
_exptl_crystal_size_max 0.300
_exptl_crystal_size_mid 0.130
_exptl_crystal_size_min 0.050
_refine_diff_density_max 0.988
_refine_diff_density_min -0.364
_refine_diff_density_rms 0.077
_refine_ls_extinction_method none
_refine_ls_goodness_of_fit_ref 1.051
_refine_ls_hydrogen_treatment constr
_refine_ls_matrix_type full
_refine_ls_number_parameters 243
_refine_ls_number_reflns 3844
_refine_ls_number_restraints 0
_refine_ls_restrained_S_all 1.051
_refine_ls_R_factor_all 0.1606
_refine_ls_R_factor_gt 0.0973
_refine_ls_shift/su_max 0.000
_refine_ls_shift/su_mean 0.000
_refine_ls_structure_factor_coef Fsqd
_refine_ls_weighting_details 'w=1/[\s^2^(Fo^2^)+(0.0780P)^2^+5.3516P] where P=(Fo^2^+2Fc^2^)/3'
_refine_ls_weighting_scheme calc
_refine_ls_wR_factor_gt 0.2009
_refine_ls_wR_factor_ref 0.2333
_reflns_Friedel_coverage 0.000
_reflns_number_gt 2270
_reflns_number_total 3844
_reflns_threshold_expression 'I > 2\s(I)'
_cod_data_source_file c8cc03494j7.cif
_cod_data_source_block vivek_0m
_cod_depositor_comments 'Adding full bibliography for 7121687.cif.'
_cod_original_cell_volume 1962.1(9)
_cod_database_code 7121687
_shelx_shelxl_version_number 2014/7
_shelx_space_group_comment
;
The symmetry employed for this shelxl refinement is uniquely defined
by the following loop, which should always be used as a source of
symmetry information in preference to the above space-group names.
They are only intended as comments.
;
_shelx_estimated_absorpt_t_min 0.977
_shelx_estimated_absorpt_t_max 0.996

loop_
_space_group_symop_operation_xyz
'x, y, z'
'-x+1/2, y+1/2, -z+1/2'
'-x, -y, -z'
'x-1/2, -y-1/2, z-1/2'

loop_
_atom_site_label
_atom_site_type_symbol
_atom_site_fract_x
_atom_site_fract_y
_atom_site_fract_z
_atom_site_U_iso_or_equiv
_atom_site_adp_type
_atom_site_occupancy
_atom_site_site_symmetry_order
_atom_site_calc_flag
_atom_site_refinement_flags_posn
_atom_site_refinement_flags_adp
O1 O 0.2864(2) -0.1112(3) 0.84557(19) 0.0193(7) Uani 1 1 d . .
O2 O 0.3529(2) 0.0877(3) 0.85432(19) 0.0186(7) Uani 1 1 d . .
O3 O 0.3090(3) 0.4011(3) 1.0596(2) 0.0329(9) Uani 1 1 d . .
O4 O 0.1682(3) 0.4188(3) 1.1215(2) 0.0285(8) Uani 1 1 d . .
B1 B 0.2822(4) 0.0064(5) 0.8763(3) 0.0185(11) Uani 1 1 d . .
B2 B 0.2124(4) 0.3508(5) 1.0675(3) 0.0185(11) Uani 1 1 d . .
C1 C -0.0041(4) -0.2033(4) 0.9177(3) 0.0173(9) Uani 1 1 d . .
H1 H -0.0207 -0.2835 0.8914 0.021 Uiso 1 1 calc R U
C2 C 0.0835(3) -0.1391(4) 0.9077(3) 0.0169(9) Uani 1 1 d . .
H2 H 0.1279 -0.1757 0.8754 0.020 Uiso 1 1 calc R U
C3 C 0.1127(3) -0.0172(4) 0.9440(3) 0.0154(9) Uani 1 1 d . .
C4 C 0.2046(3) 0.0515(4) 0.9321(3) 0.0156(9) Uani 1 1 d . .
C5 C 0.2284(3) 0.1690(4) 0.9722(3) 0.0153(9) Uani 1 1 d . .
H5 H 0.2898 0.2150 0.9641 0.018 Uiso 1 1 calc R U
C6 C 0.1679(3) 0.2227(4) 1.0232(3) 0.0143(9) Uani 1 1 d . .
C7 C 0.0741(3) 0.1548(4) 1.0332(3) 0.0160(9) Uani 1 1 d . .
C8 C 0.0468(3) 0.0348(4) 0.9944(3) 0.0137(9) Uani 1 1 d . .
C9 C 0.3507(4) -0.1042(4) 0.7824(3) 0.0213(10) Uani 1 1 d . .
C10 C 0.4237(4) 0.0154(4) 0.8140(3) 0.0183(9) Uani 1 1 d . .
C11 C 0.2587(4) -0.0912(5) 0.6884(3) 0.0306(12) Uani 1 1 d . .
H11A H 0.2020 -0.1580 0.6792 0.046 Uiso 1 1 calc R U
H11B H 0.2952 -0.0964 0.6420 0.046 Uiso 1 1 calc R U
H11C H 0.2199 -0.0110 0.6839 0.046 Uiso 1 1 calc R U
C12 C 0.4163(4) -0.2234(4) 0.7872(3) 0.0321(12) Uani 1 1 d . .
H12A H 0.4673 -0.2376 0.8498 0.048 Uiso 1 1 calc R U
H12C H 0.4624 -0.2179 0.7474 0.048 Uiso 1 1 calc R U
H12B H 0.3617 -0.2924 0.7677 0.048 Uiso 1 1 calc R U
C13 C 0.4411(4) 0.0902(4) 0.7389(3) 0.0279(11) Uani 1 1 d . .
H13A H 0.3660 0.1169 0.6967 0.042 Uiso 1 1 calc R U
H13B H 0.4804 0.0395 0.7065 0.042 Uiso 1 1 calc R U
H13C H 0.4883 0.1632 0.7646 0.042 Uiso 1 1 calc R U
C14 C 0.5375(4) -0.0079(5) 0.8897(3) 0.0284(11) Uani 1 1 d . .
H14A H 0.5705 0.0713 0.9170 0.043 Uiso 1 1 calc R U
H14B H 0.5911 -0.0491 0.8650 0.043 Uiso 1 1 calc R U
H14C H 0.5243 -0.0608 0.9360 0.043 Uiso 1 1 calc R U
C15 C 0.3243(4) 0.5241(4) 1.1014(3) 0.0239(10) Uani 1 1 d . .
C16 C 0.2499(5) 0.5158(5) 1.1618(3) 0.0343(13) Uani 1 1 d . .
C17 C 0.2796(6) 0.6161(5) 1.0243(4) 0.0498(16) Uani 1 1 d . .
H17A H 0.3241 0.6082 0.9833 0.075 Uiso 1 1 calc R U
H17B H 0.2879 0.7004 1.0489 0.075 Uiso 1 1 calc R U
H17C H 0.1981 0.5992 0.9908 0.075 Uiso 1 1 calc R U
C18 C 0.4529(5) 0.5437(5) 1.1502(4) 0.0456(15) Uani 1 1 d . .
H18A H 0.4807 0.4850 1.2007 0.068 Uiso 1 1 calc R U
H18B H 0.4665 0.6286 1.1736 0.068 Uiso 1 1 calc R U
H18C H 0.4944 0.5302 1.1076 0.068 Uiso 1 1 calc R U
C19 C 0.1931(6) 0.6306(6) 1.1748(6) 0.075(3) Uani 1 1 d . .
H19A H 0.1324 0.6529 1.1178 0.112 Uiso 1 1 calc R U
H19B H 0.2500 0.6975 1.1930 0.112 Uiso 1 1 calc R U
H19C H 0.1589 0.6177 1.2221 0.112 Uiso 1 1 calc R U
C20 C 0.3168(6) 0.4597(6) 1.2575(4) 0.0528(17) Uani 1 1 d . .
H20A H 0.2616 0.4340 1.2866 0.079 Uiso 1 1 calc R U
H20B H 0.3691 0.5222 1.2951 0.079 Uiso 1 1 calc R U
H20C H 0.3615 0.3877 1.2506 0.079 Uiso 1 1 calc R U

loop_
_atom_site_aniso_label
_atom_site_aniso_U_11
_atom_site_aniso_U_22
_atom_site_aniso_U_33
_atom_site_aniso_U_23
_atom_site_aniso_U_13
_atom_site_aniso_U_12
O1 0.0205(16) 0.0204(16) 0.0221(16) -0.0040(13) 0.0140(13) -0.0025(13)
O2 0.0194(15) 0.0178(16) 0.0225(15) -0.0019(12) 0.0124(13) -0.0010(13)
O3 0.042(2) 0.033(2) 0.0340(19) -0.0180(16) 0.0253(16) -0.0185(16)
O4 0.0286(18) 0.0241(18) 0.0386(19) -0.0135(15) 0.0190(16) -0.0091(14)
B1 0.018(3) 0.022(3) 0.014(2) -0.002(2) 0.004(2) -0.001(2)
B2 0.017(3) 0.024(3) 0.016(2) -0.003(2) 0.007(2) -0.002(2)
C1 0.021(2) 0.015(2) 0.016(2) -0.0052(17) 0.0066(18) -0.0002(18)
C2 0.016(2) 0.020(2) 0.018(2) -0.0019(18) 0.0099(17) 0.0016(18)
C3 0.016(2) 0.018(2) 0.0105(19) 0.0015(16) 0.0019(16) 0.0016(17)
C4 0.015(2) 0.017(2) 0.012(2) -0.0013(17) 0.0014(17) 0.0006(17)
C5 0.015(2) 0.017(2) 0.016(2) 0.0023(17) 0.0080(17) -0.0006(17)
C6 0.016(2) 0.016(2) 0.0106(19) 0.0031(16) 0.0028(17) -0.0015(17)
C7 0.013(2) 0.019(2) 0.013(2) 0.0036(17) 0.0009(16) 0.0002(17)
C8 0.014(2) 0.019(2) 0.0078(19) 0.0019(16) 0.0022(16) 0.0018(17)
C9 0.021(2) 0.025(2) 0.024(2) -0.0024(19) 0.0165(19) -0.0021(19)
C10 0.021(2) 0.022(2) 0.016(2) -0.0024(18) 0.0126(18) 0.0017(18)
C11 0.028(3) 0.040(3) 0.026(3) -0.005(2) 0.012(2) -0.005(2)
C12 0.038(3) 0.026(3) 0.043(3) -0.002(2) 0.027(3) 0.000(2)
C13 0.039(3) 0.024(3) 0.027(3) 0.001(2) 0.020(2) -0.003(2)
C14 0.019(2) 0.041(3) 0.025(2) -0.001(2) 0.007(2) 0.003(2)
C15 0.026(2) 0.021(3) 0.024(2) -0.0055(19) 0.007(2) -0.007(2)
C16 0.043(3) 0.029(3) 0.037(3) -0.020(2) 0.022(3) -0.016(2)
C17 0.068(4) 0.042(4) 0.039(3) 0.009(3) 0.019(3) 0.010(3)
C18 0.044(3) 0.043(3) 0.045(3) -0.019(3) 0.008(3) -0.003(3)
C19 0.091(5) 0.041(4) 0.130(7) -0.042(4) 0.086(5) -0.026(4)
C20 0.081(5) 0.049(4) 0.026(3) -0.003(3) 0.014(3) -0.013(3)

loop_
_atom_type_symbol
_atom_type_description
_atom_type_scat_dispersion_real
_atom_type_scat_dispersion_imag
_atom_type_scat_source
C C 0.0033 0.0016 'International Tables Vol C Tables 4.2.6.8 and 6.1.1.4'
H H 0.0000 0.0000 'International Tables Vol C Tables 4.2.6.8 and 6.1.1.4'
O O 0.0106 0.0060 'International Tables Vol C Tables 4.2.6.8 and 6.1.1.4'
B B 0.0013 0.0007 'International Tables Vol C Tables 4.2.6.8 and 6.1.1.4'

loop_
_geom_angle_atom_site_label_1
_geom_angle_atom_site_label_2
_geom_angle_atom_site_label_3
_geom_angle
_geom_angle_site_symmetry_1
_geom_angle_site_symmetry_3
B1 O1 C9 106.5(3) . .
B1 O2 C10 107.0(3) . .
B2 O3 C15 107.8(3) . .
B2 O4 C16 107.2(3) . .
O2 B1 O1 113.9(4) . .
O2 B1 C4 120.2(4) . .
O1 B1 C4 125.9(4) . .
O3 B2 O4 113.0(4) . .
O3 B2 C6 120.0(4) . .
O4 B2 C6 126.8(4) . .
C2 C1 C7 122.0(4) . 3_557
C2 C1 H1 119.0 . .
C7 C1 H1 119.0 3_557 .
C1 C2 C3 122.4(4) . .
C1 C2 H2 118.8 . .
C3 C2 H2 118.8 . .
C4 C3 C8 119.9(4) . .
C4 C3 C2 122.2(4) . .
C8 C3 C2 117.9(4) . .
C5 C4 C3 117.9(4) . .
C5 C4 B1 117.0(4) . .
C3 C4 B1 125.0(4) . .
C6 C5 C4 124.3(4) . .
C6 C5 H5 117.9 . .
C4 C5 H5 117.9 . .
C5 C6 C7 117.6(4) . .
C5 C6 B2 116.7(4) . .
C7 C6 B2 125.6(4) . .
C8 C7 C6 120.3(4) . .
C8 C7 C1 117.6(4) . 3_557
C6 C7 C1 122.0(4) . 3_557
C7 C8 C3 119.9(4) . .
C7 C8 C8 120.5(4) . 3_557
C3 C8 C8 119.6(5) . 3_557
O1 C9 C12 109.0(3) . .
O1 C9 C11 105.1(3) . .
C12 C9 C11 109.6(4) . .
O1 C9 C10 102.5(3) . .
C12 C9 C10 116.8(4) . .
C11 C9 C10 113.0(4) . .
O2 C10 C13 108.5(3) . .
O2 C10 C14 106.1(3) . .
C13 C10 C14 111.1(4) . .
O2 C10 C9 102.4(3) . .
C13 C10 C9 114.8(4) . .
C14 C10 C9 113.1(4) . .
C9 C11 H11A 109.5 . .
C9 C11 H11B 109.5 . .
H11A C11 H11B 109.5 . .
C9 C11 H11C 109.5 . .
H11A C11 H11C 109.5 . .
H11B C11 H11C 109.5 . .
C9 C12 H12A 109.5 . .
C9 C12 H12C 109.5 . .
H12A C12 H12C 109.5 . .
C9 C12 H12B 109.5 . .
H12A C12 H12B 109.5 . .
H12C C12 H12B 109.5 . .
C10 C13 H13A 109.5 . .
C10 C13 H13B 109.5 . .
H13A C13 H13B 109.5 . .
C10 C13 H13C 109.5 . .
H13A C13 H13C 109.5 . .
H13B C13 H13C 109.5 . .
C10 C14 H14A 109.5 . .
C10 C14 H14B 109.5 . .
H14A C14 H14B 109.5 . .
C10 C14 H14C 109.5 . .
H14A C14 H14C 109.5 . .
H14B C14 H14C 109.5 . .
O3 C15 C17 106.3(4) . .
O3 C15 C18 107.7(4) . .
C17 C15 C18 110.1(5) . .
O3 C15 C16 102.2(3) . .
C17 C15 C16 113.6(4) . .
C18 C15 C16 116.1(4) . .
O4 C16 C19 112.2(5) . .
O4 C16 C15 104.4(3) . .
C19 C16 C15 116.8(5) . .
O4 C16 C20 101.6(4) . .
C19 C16 C20 108.3(5) . .
C15 C16 C20 112.6(5) . .
C15 C17 H17A 109.5 . .
C15 C17 H17B 109.5 . .
H17A C17 H17B 109.5 . .
C15 C17 H17C 109.5 . .
H17A C17 H17C 109.5 . .
H17B C17 H17C 109.5 . .
C15 C18 H18A 109.5 . .
C15 C18 H18B 109.5 . .
H18A C18 H18B 109.5 . .
C15 C18 H18C 109.5 . .
H18A C18 H18C 109.5 . .
H18B C18 H18C 109.5 . .
C16 C19 H19A 109.5 . .
C16 C19 H19B 109.5 . .
H19A C19 H19B 109.5 . .
C16 C19 H19C 109.5 . .
H19A C19 H19C 109.5 . .
H19B C19 H19C 109.5 . .
C16 C20 H20A 109.5 . .
C16 C20 H20B 109.5 . .
H20A C20 H20B 109.5 . .
C16 C20 H20C 109.5 . .
H20A C20 H20C 109.5 . .
H20B C20 H20C 109.5 . .

loop_
_geom_bond_atom_site_label_1
_geom_bond_atom_site_label_2
_geom_bond_distance
_geom_bond_site_symmetry_2
O1 B1 1.365(6) .
O1 C9 1.467(5) .
O2 B1 1.361(6) .
O2 C10 1.466(5) .
O3 B2 1.354(6) .
O3 C15 1.465(5) .
O4 B2 1.367(6) .
O4 C16 1.441(5) .
B1 C4 1.578(6) .
B2 C6 1.560(6) .
C1 C2 1.336(6) .
C1 C7 1.437(6) 3_557
C1 H1 0.9500 .
C2 C3 1.430(6) .
C2 H2 0.9500 .
C3 C4 1.419(6) .
C3 C8 1.428(6) .
C4 C5 1.401(6) .
C5 C6 1.392(6) .
C5 H5 0.9500 .
C6 C7 1.423(6) .
C7 C8 1.421(6) .
C7 C1 1.437(6) 3_557
C8 C8 1.438(8) 3_557
C9 C12 1.508(6) .
C9 C11 1.529(6) .
C9 C10 1.554(6) .
C10 C13 1.502(6) .
C10 C14 1.518(6) .
C11 H11A 0.9800 .
C11 H11B 0.9800 .
C11 H11C 0.9800 .
C12 H12A 0.9800 .
C12 H12C 0.9800 .
C12 H12B 0.9800 .
C13 H13A 0.9800 .
C13 H13B 0.9800 .
C13 H13C 0.9800 .
C14 H14A 0.9800 .
C14 H14B 0.9800 .
C14 H14C 0.9800 .
C15 C17 1.516(7) .
C15 C18 1.522(7) .
C15 C16 1.530(7) .
C16 C19 1.471(8) .
C16 C20 1.566(8) .
C17 H17A 0.9800 .
C17 H17B 0.9800 .
C17 H17C 0.9800 .
C18 H18A 0.9800 .
C18 H18B 0.9800 .
C18 H18C 0.9800 .
C19 H19A 0.9800 .
C19 H19B 0.9800 .
C19 H19C 0.9800 .
C20 H20A 0.9800 .
C20 H20B 0.9800 .
C20 H20C 0.9800 .

loop_
_geom_torsion_atom_site_label_1
_geom_torsion_atom_site_label_2
_geom_torsion_atom_site_label_3
_geom_torsion_atom_site_label_4
_geom_torsion
_geom_torsion_site_symmetry_1
_geom_torsion_site_symmetry_4
C10 O2 B1 O1 -7.6(5) . .
C10 O2 B1 C4 172.6(4) . .
C9 O1 B1 O2 -11.1(5) . .
C9 O1 B1 C4 168.6(4) . .
C15 O3 B2 O4 -8.5(5) . .
C15 O3 B2 C6 175.7(4) . .
C16 O4 B2 O3 -7.2(5) . .
C16 O4 B2 C6 168.2(4) . .
C7 C1 C2 C3 -1.0(6) 3_557 .
C1 C2 C3 C4 -179.0(4) . .
C1 C2 C3 C8 1.7(6) . .
C8 C3 C4 C5 0.9(5) . .
C2 C3 C4 C5 -178.4(4) . .
C8 C3 C4 B1 -178.6(4) . .
C2 C3 C4 B1 2.1(6) . .
O2 B1 C4 C5 -12.2(6) . .
O1 B1 C4 C5 168.1(4) . .
O2 B1 C4 C3 167.3(4) . .
O1 B1 C4 C3 -12.4(7) . .
C3 C4 C5 C6 0.2(6) . .
B1 C4 C5 C6 179.7(4) . .
C4 C5 C6 C7 -1.6(6) . .
C4 C5 C6 B2 176.2(4) . .
O3 B2 C6 C5 -3.5(6) . .
O4 B2 C6 C5 -178.6(4) . .
O3 B2 C6 C7 174.1(4) . .
O4 B2 C6 C7 -1.0(7) . .
C5 C6 C7 C8 1.9(5) . .
B2 C6 C7 C8 -175.6(4) . .
C5 C6 C7 C1 -178.2(4) . 3_557
B2 C6 C7 C1 4.2(6) . 3_557
C6 C7 C8 C3 -0.9(5) . .
C1 C7 C8 C3 179.2(4) 3_557 .
C6 C7 C8 C8 179.1(4) . 3_557
C1 C7 C8 C8 -0.8(6) 3_557 3_557
C4 C3 C8 C7 -0.5(5) . .
C2 C3 C8 C7 178.8(4) . .
C4 C3 C8 C8 179.5(4) . 3_557
C2 C3 C8 C8 -1.2(6) . 3_557
B1 O1 C9 C12 147.9(4) . .
B1 O1 C9 C11 -94.7(4) . .
B1 O1 C9 C10 23.6(4) . .
B1 O2 C10 C13 143.3(4) . .
B1 O2 C10 C14 -97.2(4) . .
B1 O2 C10 C9 21.6(4) . .
O1 C9 C10 O2 -27.2(4) . .
C12 C9 C10 O2 -146.2(4) . .
C11 C9 C10 O2 85.4(4) . .
O1 C9 C10 C13 -144.4(4) . .
C12 C9 C10 C13 96.6(5) . .
C11 C9 C10 C13 -31.9(5) . .
O1 C9 C10 C14 86.6(4) . .
C12 C9 C10 C14 -32.4(5) . .
C11 C9 C10 C14 -160.8(4) . .
B2 O3 C15 C17 -100.0(4) . .
B2 O3 C15 C18 142.1(4) . .
B2 O3 C15 C16 19.3(5) . .
B2 O4 C16 C19 146.3(5) . .
B2 O4 C16 C15 19.0(5) . .
B2 O4 C16 C20 -98.3(4) . .
O3 C15 C16 O4 -23.0(5) . .
C17 C15 C16 O4 91.1(5) . .
C18 C15 C16 O4 -139.8(4) . .
O3 C15 C16 C19 -147.4(5) . .
C17 C15 C16 C19 -33.4(7) . .
C18 C15 C16 C19 95.7(6) . .
O3 C15 C16 C20 86.3(5) . .
C17 C15 C16 C20 -159.6(4) . .
C18 C15 C16 C20 -30.5(6) . .
